data_7707258
loop_
_publ_author_name
'Alba, Laurenzo D. V.'
'Hatanaka, Tsubasa'
'Franco, Francisco C.'
'Nojiri, Masaki'
'Noel, Marissa G.'
'Funahashi, Yasuhiro'

_publ_section_title
;
 Complex formation of silver(I) ions with a glucosinolate derivative:
 structural and mechanistic insights into myrosinase-mimicking C-S bond
 cleavage.
;
_journal_issue 24
_journal_name_full 'Dalton transactions (Cambridge, England : 2003)'
_journal_page_first 8292
_journal_page_last 8296
_journal_paper_doi 10.1039/d1dt00695a
_journal_volume 50
_journal_year 2021
_chemical_absolute_configuration syn
_chemical_formula_moiety 'C18 H21 Ag N O13 S2'
_chemical_formula_sum 'C18 H21 Ag N O13 S2'
_chemical_formula_weight 631.35
_space_group_crystal_system monoclinic
_space_group_IT_number 5
_space_group_name_Hall 'C 2y'
_space_group_name_H-M_alt 'C 1 2 1'
_atom_sites_solution_hydrogens geom
_atom_sites_solution_primary dual
_audit_creation_date 2021-03-24
_audit_creation_method
;
Olex2 1.3
(compiled 2020.11.12 svn.r5f609507 for OlexSys, GUI svn.r6272)
;
_audit_update_record
;
2021-03-30 deposited with the CCDC.	2021-04-22 downloaded from the CCDC.
;
_cell_angle_alpha 90
_cell_angle_beta 110.671(5)
_cell_angle_gamma 90
_cell_formula_units_Z 4
_cell_length_a 17.7902(8)
_cell_length_b 6.1119(2)
_cell_length_c 23.7144(10)
_cell_measurement_reflns_used 4726
_cell_measurement_temperature 173
_cell_measurement_theta_max 30.3770
_cell_measurement_theta_min 1.8340
_cell_volume 2412.51(19)
_computing_cell_refinement 'CrysAlisPro 1.171.40.75a (Rigaku OD, 2020)'
_computing_data_collection 'CrysAlisPro 1.171.40.75a (Rigaku OD, 2020)'
_computing_data_reduction 'CrysAlisPro 1.171.40.75a (Rigaku OD, 2020)'
_computing_molecular_graphics 'Olex2 1.3 (Dolomanov et al., 2009)'
_computing_publication_material 'Olex2 1.3 (Dolomanov et al., 2009)'
_computing_structure_refinement 'SHELXL 2018/3 (Sheldrick, 2015)'
_computing_structure_solution 'SHELXT 2018/2 (Sheldrick, 2018)'
_diffrn_ambient_temperature 173
_diffrn_detector 'Hybrid Pixel Array Detector'
_diffrn_detector_area_resol_mean 10.0000
_diffrn_detector_type HyPix
_diffrn_measured_fraction_theta_full 0.998
_diffrn_measured_fraction_theta_max 0.998
_diffrn_measurement_details
;
List of Runs (angles in degrees, time in seconds):

  # Type    Start    End  Width  t~exp~   \w     \q     \k     \f   Frames
#--------------------------------------------------------------------------
  1  \w     -7.00  81.00   0.50    8.00    --   12.33  37.00 -60.00  176
  2  \w     47.00  80.00   0.50    8.00    --   12.33  57.00-150.00   66
  3  \w     -9.00  43.00   0.50    8.00    --   12.33  57.00-150.00  104
  4  \w    -32.00   0.00   0.50    8.00    --   -7.01 101.00 -36.00   64
  5  \w     -8.00  28.00   0.50    8.00    --   12.33-101.00-141.00   72
  6  \w      7.00  45.00   0.50    8.00    --   12.33 -99.00-180.00   76
  7  \w    -66.00 -10.00   0.50    8.00    --   12.33 -19.00 -90.00  112
  8  \w    -15.00  73.00   0.50    8.00    --   12.33  77.00  30.00  176
  9  \w     14.00  46.00   0.50    8.00    --   12.33 -99.00  60.00   64
;
_diffrn_measurement_device 'four-circle diffractometer'
_diffrn_measurement_device_type 'ROD, Synergy Custom system, HyPix'
_diffrn_measurement_method '\w scans'
_diffrn_orient_matrix_type 'CrysAlisPro convention (1999,Acta A55,543-557)'
_diffrn_orient_matrix_UB_11 0.0058105000
_diffrn_orient_matrix_UB_12 -0.0019379000
_diffrn_orient_matrix_UB_13 -0.0280859000
_diffrn_orient_matrix_UB_21 -0.0126967000
_diffrn_orient_matrix_UB_22 0.1105630000
_diffrn_orient_matrix_UB_23 -0.0050629000
_diffrn_orient_matrix_UB_31 0.0402766000
_diffrn_orient_matrix_UB_32 0.0351205000
_diffrn_orient_matrix_UB_33 0.0143971000
_diffrn_radiation_monochromator mirror
_diffrn_radiation_probe x-ray
_diffrn_radiation_type 'Mo K\a'
_diffrn_radiation_wavelength 0.71073
_diffrn_reflns_av_R_equivalents 0.0559
_diffrn_reflns_av_unetI/netI 0.0757
_diffrn_reflns_Laue_measured_fraction_full 0.998
_diffrn_reflns_Laue_measured_fraction_max 0.998
_diffrn_reflns_limit_h_max 21
_diffrn_reflns_limit_h_min -21
_diffrn_reflns_limit_k_max 7
_diffrn_reflns_limit_k_min -7
_diffrn_reflns_limit_l_max 29
_diffrn_reflns_limit_l_min -29
_diffrn_reflns_number 13878
_diffrn_reflns_point_group_measured_fraction_full 0.997
_diffrn_reflns_point_group_measured_fraction_max 0.997
_diffrn_reflns_theta_full 25.242
_diffrn_reflns_theta_max 26.020
_diffrn_reflns_theta_min 2.447
_diffrn_source 'Rotating-anode X-ray tube'
_diffrn_source_type 'Rigaku (Mo) X-ray Source'
_exptl_absorpt_coefficient_mu 1.075
_exptl_absorpt_correction_T_max 1.00000
_exptl_absorpt_correction_T_min 0.61142
_exptl_absorpt_correction_type multi-scan
_exptl_absorpt_process_details
;
CrysAlisPro 1.171.40.75a (Rigaku Oxford Diffraction, 2020)
Empirical absorption correction using spherical harmonics,
 implemented in SCALE3 ABSPACK scaling algorithm.
;
_exptl_crystal_colour 'clear colourless'
_exptl_crystal_colour_lustre clear
_exptl_crystal_colour_primary colourless
_exptl_crystal_density_diffrn 1.738
_exptl_crystal_description needle
_exptl_crystal_F_000 1276
_exptl_crystal_size_max 0.26
_exptl_crystal_size_mid 0.049
_exptl_crystal_size_min 0.018
_refine_diff_density_max 0.791
_refine_diff_density_min -0.646
_refine_diff_density_rms 0.081
_refine_ls_abs_structure_details
;
 Flack x determined using 1207 quotients [(I+)-(I-)]/[(I+)+(I-)]
 (Parsons, Flack and Wagner, Acta Cryst. B69 (2013) 249-259).
;
_refine_ls_abs_structure_Flack 0.00(2)
_refine_ls_extinction_method none
_refine_ls_goodness_of_fit_ref 0.968
_refine_ls_hydrogen_treatment constr
_refine_ls_matrix_type full
_refine_ls_number_parameters 309
_refine_ls_number_reflns 4763
_refine_ls_number_restraints 1
_refine_ls_restrained_S_all 0.967
_refine_ls_R_factor_all 0.0750
_refine_ls_R_factor_gt 0.0445
_refine_ls_shift/su_max 0.001
_refine_ls_shift/su_mean 0.000
_refine_ls_structure_factor_coef Fsqd
_refine_ls_weighting_details 'w=1/[\s^2^(Fo^2^)+(0.0499P)^2^] where P=(Fo^2^+2Fc^2^)/3'
_refine_ls_weighting_scheme calc
_refine_ls_wR_factor_gt 0.0902
_refine_ls_wR_factor_ref 0.0978
_reflns_Friedel_coverage 0.819
_reflns_Friedel_fraction_full 0.996
_reflns_Friedel_fraction_max 0.996
_reflns_number_gt 3448
_reflns_number_total 4763
_reflns_threshold_expression 'I > 2\s(I)'
_cod_data_source_file d1dt00695a2.cif
_cod_data_source_block alba200909
_cod_depositor_comments 'Adding full bibliography for 7707258--7707259.cif.'
_cod_original_cell_volume 2412.51(18)
_cod_database_code 7707258
_shelx_shelxl_version_number 2018/3
_chemical_oxdiff_formula 'C19 H24 N1 O10 S2 Ag'
_shelx_space_group_comment
;
The symmetry employed for this shelxl refinement is uniquely defined
by the following loop, which should always be used as a source of
symmetry information in preference to the above space-group names.
They are only intended as comments.
;
_shelx_estimated_absorpt_t_max 0.981
_shelx_estimated_absorpt_t_min 0.767
_reflns_odcompleteness_completeness 99.96
_reflns_odcompleteness_iscentric 1
_reflns_odcompleteness_theta 26.32
_olex2_refinement_description
;
1. Fixed Uiso
 At 1.2 times of:
  All C(H) groups, All C(H,H) groups
 At 1.5 times of:
  All C(H,H,H) groups, All C(H,H,H,H,H,H) groups
2. Uiso/Uaniso restraints and constraints
Uiso(O10B) = Uiso(C5B) = Uiso(C6B) = Uiso(O11B) = Uiso(C32B) = Uiso(O33B)
3. Others
 Fixed Sof: O10B(0.33) H1B(0.33) H1A(0.67) H4B(0.33) H4A(0.67) C5B(0.33)
 C6A(0.67) O11A(0.67) H34A(0.67) H34B(0.67) H34C(0.67) H34D(0.33) H34E(0.33)
 H34F(0.33) O33B(0.33) O33A(0.67) C32A(0.67) O11B(0.33) C32B(0.33) C6B(0.33)
 O10A(0.67) C5A(0.67)
4.a Ternary CH refined with riding coordinates:
 C1(H1B), C1(H1A), C2(H2), C4(H4B), C4(H4A), C3(H3), C15(H15)
4.b Secondary CH2 refined with riding coordinates:
 C14(H14A,H14B)
4.c X=CH2 refined with riding coordinates:
 C16(H16A,H16B)
4.d Idealised Me refined as rotating group:
 C25(H25A,H25B,H25C), C31(H31A,H31B,H31C), C28(H28A,H28B,H28C), C34(H34A,H34B,
 H34C), C34(H34D,H34E,H34F)
;
_olex2_exptl_crystal_mounting_method loop
_olex2_submission_special_instructions 'No special instructions were received'
_oxdiff_exptl_absorpt_empirical_details
;
Empirical correction (ABSPACK) includes:
- Absorption correction using spherical harmonics
- Frame scaling
;
_oxdiff_exptl_absorpt_empirical_full_max 1.556
_oxdiff_exptl_absorpt_empirical_full_min 0.638

loop_
_space_group_symop_operation_xyz
'x, y, z'
'-x, y, -z'
'x+1/2, y+1/2, z'
'-x+1/2, y+1/2, -z'

loop_
_atom_site_label
_atom_site_type_symbol
_atom_site_fract_x
_atom_site_fract_y
_atom_site_fract_z
_atom_site_U_iso_or_equiv
_atom_site_adp_type
_atom_site_occupancy
_atom_site_site_symmetry_order
_atom_site_calc_flag
_atom_site_refinement_flags_posn
_atom_site_refinement_flags_adp
_atom_site_refinement_flags_occupancy
_atom_site_disorder_assembly
_atom_site_disorder_group
Ag1 Ag 0.62678(4) 0.39211(10) -0.00316(2) 0.0500(2) Uani 1 1 d . . . . .
S12 S 0.59671(10) 0.7129(3) 0.17750(8) 0.0318(4) Uani 1 1 d . . . . .
S19 S 0.37749(9) 0.8828(4) 0.03840(7) 0.0300(4) Uani 1 1 d . . . . .
O7 O 0.7841(3) 0.7359(9) 0.2316(2) 0.0246(11) Uani 1 1 d . . . . .
O10B O 0.6207(10) 0.516(3) 0.2702(8) 0.0296(17) Uiso 0.33 1 d . . P A 2
O9 O 0.7934(2) 0.3894(12) 0.41461(18) 0.0348(10) Uani 1 1 d . . . . .
O21 O 0.3692(3) 1.0918(8) 0.0649(2) 0.0375(13) Uani 1 1 d . . . . .
O18 O 0.4606(3) 0.8001(8) 0.0907(2) 0.0365(13) Uani 1 1 d . . . . .
O24 O 0.7740(4) 1.1008(10) 0.2367(3) 0.0479(17) Uani 1 1 d . . . . .
O22 O 0.3181(3) 0.7257(9) 0.0375(2) 0.0381(12) Uani 1 1 d . . . . .
O8 O 0.8421(3) 0.7789(8) 0.3596(2) 0.0346(12) Uani 1 1 d . . . . .
N17 N 0.4804(3) 0.5798(10) 0.0800(3) 0.0307(14) Uani 1 1 d . . . . .
O30 O 0.8042(3) 0.6673(10) 0.4787(3) 0.0571(18) Uani 1 1 d . . . . .
O27 O 0.9475(3) 0.5517(13) 0.4002(3) 0.0609(18) Uani 1 1 d . . . . .
O20 O 0.3946(3) 0.8933(15) -0.0157(2) 0.0507(14) Uani 1 1 d . . . . .
C1 C 0.6683(4) 0.5500(11) 0.2351(3) 0.0257(16) Uani 1 1 d . . . . .
H1B H 0.685075 0.412534 0.219886 0.031 Uiso 0.33 1 calc R U P A 2
H1A H 0.688936 0.430894 0.215497 0.031 Uiso 0.67 1 calc R U P A 1
C2 C 0.7377(4) 0.7012(12) 0.2694(3) 0.0250(15) Uani 1 1 d . . . . .
H2 H 0.715873 0.844299 0.277177 0.030 Uiso 1 1 calc R U . . .
C4 C 0.7420(4) 0.5161(12) 0.3643(3) 0.0311(17) Uani 1 1 d . . . . .
H4B H 0.722272 0.644640 0.381155 0.037 Uiso 0.33 1 calc R U P B 2
H4A H 0.712595 0.634194 0.377119 0.037 Uiso 0.67 1 calc R U P C 1
C13 C 0.5462(4) 0.5275(12) 0.1215(4) 0.0282(18) Uani 1 1 d . . . . .
C14 C 0.5760(4) 0.2992(12) 0.1179(4) 0.0323(19) Uani 1 1 d . . . . .
H14A H 0.533330 0.216411 0.086892 0.039 Uiso 1 1 calc R U . . .
H14B H 0.586357 0.225314 0.157089 0.039 Uiso 1 1 calc R U . . .
C29 C 0.8200(4) 0.4822(14) 0.4703(3) 0.038(2) Uani 1 1 d . . . . .
C5B C 0.6659(15) 0.386(6) 0.3229(11) 0.0296(17) Uiso 0.33 1 d . . P A 2
C23 C 0.7979(4) 0.9455(12) 0.2182(3) 0.033(2) Uani 1 1 d . . . . .
C16 C 0.6971(5) 0.4636(14) 0.0985(4) 0.042(2) Uani 1 1 d . . . . .
H16A H 0.681844 0.607251 0.105429 0.050 Uiso 1 1 calc R U . . .
H16B H 0.743992 0.442009 0.088751 0.050 Uiso 1 1 calc R U . . .
C26 C 0.9201(5) 0.731(2) 0.3938(4) 0.047(2) Uani 1 1 d . . . . .
C3 C 0.7907(4) 0.6039(12) 0.3282(3) 0.0249(16) Uani 1 1 d . . . . .
H3 H 0.823848 0.483507 0.320405 0.030 Uiso 1 1 calc R U . . .
C15 C 0.6526(5) 0.2915(13) 0.1027(3) 0.0355(19) Uani 1 1 d . . . . .
H15 H 0.684097 0.153213 0.115473 0.043 Uiso 1 1 calc R U . . .
C25 C 0.8450(5) 0.9472(13) 0.1767(4) 0.046(2) Uani 1 1 d . . . . .
H25A H 0.843509 1.094157 0.159783 0.069 Uiso 1 1 calc R U . . .
H25B H 0.821382 0.842331 0.143901 0.069 Uiso 1 1 calc R U . . .
H25C H 0.900819 0.906153 0.199211 0.069 Uiso 1 1 calc R U . . .
C31 C 0.8719(4) 0.3260(15) 0.5154(3) 0.049(3) Uani 1 1 d . . . . .
H31A H 0.848835 0.178790 0.506974 0.073 Uiso 1 1 calc R U . . .
H31B H 0.875381 0.370821 0.555925 0.073 Uiso 1 1 calc R U . . .
H31C H 0.925826 0.325446 0.513038 0.073 Uiso 1 1 calc R U . . .
C28 C 0.9624(5) 0.9415(18) 0.4170(5) 0.067(4) Uani 1 1 d . . . . .
H28A H 0.954259 1.043000 0.383409 0.101 Uiso 1 1 calc R U . . .
H28B H 1.019994 0.913465 0.437020 0.101 Uiso 1 1 calc R U . . .
H28C H 0.940797 1.005954 0.445977 0.101 Uiso 1 1 calc R U . . .
C6A C 0.6322(6) 0.255(2) 0.3598(5) 0.033(3) Uiso 0.67 1 d . . P A 1
O11A O 0.5869(5) 0.0639(14) 0.3252(4) 0.0386(19) Uiso 0.67 1 d . . P A 1
C34 C 0.4708(4) -0.103(2) 0.2665(4) 0.058(2) Uani 1 1 d . . . . .
H34A H 0.508364 -0.193018 0.254644 0.087 Uiso 0.67 1 calc R U P D 1
H34B H 0.423289 -0.071116 0.230968 0.087 Uiso 0.67 1 calc R U P D 1
H34C H 0.454431 -0.183067 0.296169 0.087 Uiso 0.67 1 calc R U P D 1
H34D H 0.463956 -0.038080 0.227278 0.087 Uiso 0.33 1 calc R U P E 2
H34E H 0.424620 -0.065380 0.278034 0.087 Uiso 0.33 1 calc R U P E 2
H34F H 0.474404 -0.262753 0.263916 0.087 Uiso 0.33 1 calc R U P E 2
O33B O 0.6120(7) -0.095(3) 0.3394(5) 0.0296(17) Uiso 0.33 1 d . . P A 2
O33A O 0.4796(5) 0.2830(14) 0.2927(4) 0.047(2) Uiso 0.67 1 d . . P A 1
C32A C 0.5113(7) 0.109(2) 0.2940(6) 0.039(3) Uiso 0.67 1 d . . P A 1
O11B O 0.5407(8) 0.214(3) 0.3163(6) 0.0296(17) Uiso 0.33 1 d . . P A 2
C32B C 0.5456(14) -0.018(4) 0.3126(10) 0.0296(17) Uiso 0.33 1 d . . P A 2
C6B C 0.6046(12) 0.344(4) 0.3556(9) 0.0296(17) Uiso 0.33 1 d . . P A 2
O10A O 0.6314(4) 0.4542(10) 0.2739(4) 0.021(2) Uiso 0.67 1 d . . P A 1
C5A C 0.6852(6) 0.3406(17) 0.3256(6) 0.023(3) Uiso 0.67 1 d . . P A 1

loop_
_atom_site_aniso_label
_atom_site_aniso_U_11
_atom_site_aniso_U_22
_atom_site_aniso_U_33
_atom_site_aniso_U_23
_atom_site_aniso_U_13
_atom_site_aniso_U_12
Ag1 0.0813(5) 0.0292(3) 0.0302(3) 0.0000(4) 0.0081(3) 0.0004(4)
S12 0.0279(9) 0.0253(10) 0.0344(10) -0.0077(9) 0.0012(8) 0.0052(8)
S19 0.0270(8) 0.0244(8) 0.0353(10) 0.0063(12) 0.0067(6) 0.0040(10)
O7 0.031(2) 0.019(3) 0.027(3) -0.002(2) 0.015(2) -0.002(2)
O9 0.044(3) 0.035(2) 0.027(2) 0.002(4) 0.0152(19) -0.002(3)
O21 0.035(3) 0.035(3) 0.039(3) -0.003(3) 0.008(2) 0.005(2)
O18 0.031(2) 0.019(2) 0.046(3) -0.006(2) -0.004(2) 0.005(2)
O24 0.068(4) 0.022(3) 0.056(4) 0.003(3) 0.024(3) 0.006(3)
O22 0.030(3) 0.030(3) 0.052(3) -0.004(3) 0.012(2) -0.006(3)
O8 0.030(3) 0.038(3) 0.033(3) -0.011(2) 0.007(2) -0.013(2)
N17 0.030(3) 0.017(3) 0.038(4) 0.000(3) 0.003(3) 0.002(2)
O30 0.063(4) 0.055(4) 0.037(3) -0.017(3) -0.002(3) 0.016(3)
O27 0.033(3) 0.085(5) 0.055(4) 0.021(4) 0.003(3) 0.011(3)
O20 0.067(3) 0.047(3) 0.046(3) 0.023(4) 0.031(3) 0.025(5)
C1 0.027(4) 0.026(4) 0.025(4) -0.005(3) 0.011(3) 0.001(3)
C2 0.028(4) 0.023(4) 0.029(4) -0.002(3) 0.015(3) -0.001(3)
C4 0.034(4) 0.035(4) 0.023(4) -0.004(3) 0.008(3) 0.001(3)
C13 0.031(4) 0.017(4) 0.033(4) -0.004(3) 0.008(4) -0.001(3)
C14 0.039(4) 0.020(4) 0.027(4) -0.005(3) -0.003(3) -0.002(3)
C29 0.029(4) 0.055(6) 0.028(4) -0.010(4) 0.008(3) -0.002(4)
C23 0.032(4) 0.035(6) 0.027(4) 0.002(3) 0.002(3) -0.005(3)
C16 0.031(4) 0.056(6) 0.036(4) -0.012(4) 0.009(4) -0.001(4)
C26 0.031(5) 0.091(8) 0.023(4) -0.013(5) 0.013(4) -0.017(5)
C3 0.024(3) 0.025(4) 0.026(4) -0.002(3) 0.009(3) -0.001(3)
C15 0.043(4) 0.033(4) 0.023(4) -0.004(3) 0.002(4) 0.015(4)
C25 0.061(5) 0.037(6) 0.045(5) 0.003(4) 0.027(4) -0.011(4)
C31 0.043(5) 0.069(8) 0.034(5) 0.007(4) 0.014(4) 0.008(4)
C28 0.044(5) 0.089(10) 0.072(6) -0.046(7) 0.024(4) -0.032(5)
C34 0.042(4) 0.054(5) 0.084(6) -0.019(8) 0.031(4) -0.020(6)

loop_
_atom_type_symbol
_atom_type_description
_atom_type_scat_dispersion_real
_atom_type_scat_dispersion_imag
_atom_type_scat_source
C C 0.0033 0.0016 'International Tables Vol C Tables 4.2.6.8 and 6.1.1.4'
H H 0.0000 0.0000 'International Tables Vol C Tables 4.2.6.8 and 6.1.1.4'
Ag Ag -0.8971 1.1015 'International Tables Vol C Tables 4.2.6.8 and 6.1.1.4'
N N 0.0061 0.0033 'International Tables Vol C Tables 4.2.6.8 and 6.1.1.4'
O O 0.0106 0.0060 'International Tables Vol C Tables 4.2.6.8 and 6.1.1.4'
S S 0.1246 0.1234 'International Tables Vol C Tables 4.2.6.8 and 6.1.1.4'

loop_
_exptl_crystal_face_index_h
_exptl_crystal_face_index_k
_exptl_crystal_face_index_l
_exptl_crystal_face_perp_dist
-23 -3 6 0.0469
3 0 -33 0.0055
22 -1 4 0.0085
5 8 3 0.1007
-22 0 -4 0.0322
-6 0 33 0.0078

loop_
_geom_angle_atom_site_label_1
_geom_angle_atom_site_label_2
_geom_angle_atom_site_label_3
_geom_angle
_geom_angle_site_symmetry_1
_geom_angle_site_symmetry_3
_geom_angle_publ_flag
O21 Ag1 O22 109.10(17) 2_645 2_655 ?
O21 Ag1 N17 95.16(18) 2_645 2_655 ?
O21 Ag1 C15 113.7(2) 2_645 . ?
N17 Ag1 O22 70.43(17) 2_655 2_655 ?
N17 Ag1 C15 134.6(2) 2_655 . ?
C16 Ag1 O21 131.5(2) . 2_645 ?
C16 Ag1 O22 93.1(3) . 2_655 ?
C16 Ag1 N17 133.2(3) . 2_655 ?
C16 Ag1 C15 32.3(2) . . ?
C15 Ag1 O22 125.3(2) . 2_655 ?
C13 S12 C1 104.8(3) . . ?
O21 S19 O18 98.4(3) . . ?
O22 S19 O21 114.3(3) . . ?
O22 S19 O18 105.7(3) . . ?
O20 S19 O21 116.0(4) . . ?
O20 S19 O18 105.9(3) . . ?
O20 S19 O22 114.3(4) . . ?
C23 O7 C2 118.4(6) . . ?
C1 O10B C5B 108.9(15) . . ?
C29 O9 C4 118.7(7) . . ?
S19 O21 Ag1 112.6(3) . 2_665 ?
N17 O18 S19 111.6(4) . . ?
S19 O22 Ag1 100.3(3) . 2_655 ?
C26 O8 C3 118.4(7) . . ?
O18 N17 Ag1 113.7(4) . 2_655 ?
C13 N17 Ag1 136.8(5) . 2_655 ?
C13 N17 O18 108.3(5) . . ?
S12 C1 H1B 114.4 . . ?
S12 C1 H1A 109.1 . . ?
O10B C1 S12 96.8(8) . . ?
O10B C1 H1B 114.4 . . ?
O10B C1 C2 108.5(9) . . ?
C2 C1 S12 107.0(5) . . ?
C2 C1 H1B 114.4 . . ?
C2 C1 H1A 109.1 . . ?
O10A C1 S12 110.6(5) . . ?
O10A C1 H1A 109.1 . . ?
O10A C1 C2 111.9(6) . . ?
O7 C2 C1 106.9(5) . . ?
O7 C2 H2 109.5 . . ?
O7 C2 C3 109.2(5) . . ?
C1 C2 H2 109.5 . . ?
C3 C2 C1 112.3(6) . . ?
C3 C2 H2 109.5 . . ?
O9 C4 H4B 107.4 . . ?
O9 C4 H4A 112.4 . . ?
O9 C4 C5B 113.5(13) . . ?
O9 C4 C3 109.5(5) . . ?
O9 C4 C5A 102.2(6) . . ?
C5B C4 H4B 107.4 . . ?
C3 C4 H4B 107.4 . . ?
C3 C4 H4A 112.4 . . ?
C3 C4 C5B 111.3(11) . . ?
C3 C4 C5A 107.3(7) . . ?
C5A C4 H4A 112.4 . . ?
N17 C13 S12 120.8(6) . . ?
N17 C13 C14 115.8(7) . . ?
C14 C13 S12 123.4(6) . . ?
C13 C14 H14A 108.8 . . ?
C13 C14 H14B 108.8 . . ?
C13 C14 C15 113.8(6) . . ?
H14A C14 H14B 107.7 . . ?
C15 C14 H14A 108.8 . . ?
C15 C14 H14B 108.8 . . ?
O9 C29 C31 110.2(7) . . ?
O30 C29 O9 122.2(7) . . ?
O30 C29 C31 127.5(7) . . ?
O10B C5B C4 111(2) . . ?
O10B C5B C6B 104.2(18) . . ?
C6B C5B C4 111.7(17) . . ?
O7 C23 C25 110.3(6) . . ?
O24 C23 O7 123.2(7) . . ?
O24 C23 C25 126.5(7) . . ?
Ag1 C16 H16A 105.6 . . ?
Ag1 C16 H16B 85.3 . . ?
H16A C16 H16B 120.0 . . ?
C15 C16 Ag1 79.2(5) . . ?
C15 C16 H16A 120.0 . . ?
C15 C16 H16B 120.0 . . ?
O8 C26 C28 108.1(9) . . ?
O27 C26 O8 123.8(8) . . ?
O27 C26 C28 128.0(8) . . ?
O8 C3 C2 105.2(6) . . ?
O8 C3 C4 111.1(6) . . ?
O8 C3 H3 109.7 . . ?
C2 C3 C4 111.5(5) . . ?
C2 C3 H3 109.7 . . ?
C4 C3 H3 109.7 . . ?
Ag1 C15 H15 113.8 . . ?
C14 C15 Ag1 111.8(5) . . ?
C14 C15 H15 113.8 . . ?
C16 C15 Ag1 68.5(5) . . ?
C16 C15 C14 126.3(7) . . ?
C16 C15 H15 113.8 . . ?
C23 C25 H25A 109.5 . . ?
C23 C25 H25B 109.5 . . ?
C23 C25 H25C 109.5 . . ?
H25A C25 H25B 109.5 . . ?
H25A C25 H25C 109.5 . . ?
H25B C25 H25C 109.5 . . ?
C29 C31 H31A 109.5 . . ?
C29 C31 H31B 109.5 . . ?
C29 C31 H31C 109.5 . . ?
H31A C31 H31B 109.5 . . ?
H31A C31 H31C 109.5 . . ?
H31B C31 H31C 109.5 . . ?
C26 C28 H28A 109.5 . . ?
C26 C28 H28B 109.5 . . ?
C26 C28 H28C 109.5 . . ?
H28A C28 H28B 109.5 . . ?
H28A C28 H28C 109.5 . . ?
H28B C28 H28C 109.5 . . ?
O11A C6A C5A 106.8(9) . . ?
C32A O11A C6A 113.1(10) . . ?
H34A C34 H34B 109.5 . . ?
H34A C34 H34C 109.5 . . ?
H34B C34 H34C 109.5 . . ?
H34D C34 H34E 109.5 . . ?
H34D C34 H34F 109.5 . . ?
H34E C34 H34F 109.5 . . ?
C32A C34 H34A 109.5 . . ?
C32A C34 H34B 109.5 . . ?
C32A C34 H34C 109.5 . . ?
C32B C34 H34D 109.5 . . ?
C32B C34 H34E 109.5 . . ?
C32B C34 H34F 109.5 . . ?
O11A C32A C34 107.5(11) . . ?
O33A C32A O11A 125.3(12) . . ?
O33A C32A C34 126.9(10) . . ?
C32B O11B C6B 122.7(17) . . ?
O33B C32B C34 134(2) . . ?
O33B C32B O11B 115(2) . . ?
O11B C32B C34 109.6(17) . . ?
O11B C6B C5B 107.6(17) . . ?
C1 O10A C5A 115.3(7) . . ?
C4 C5A C6A 108.6(9) . . ?
O10A C5A C4 105.7(8) . . ?
O10A C5A C6A 105.5(8) . . ?

loop_
_geom_bond_atom_site_label_1
_geom_bond_atom_site_label_2
_geom_bond_distance
_geom_bond_site_symmetry_2
_geom_bond_publ_flag
Ag1 O21 2.365(5) 2_645 ?
Ag1 O22 2.519(5) 2_655 ?
Ag1 N17 2.413(6) 2_655 ?
Ag1 C16 2.333(8) . ?
Ag1 C15 2.464(8) . ?
S12 C1 1.803(7) . ?
S12 C13 1.736(7) . ?
S19 O21 1.454(6) . ?
S19 O18 1.639(5) . ?
S19 O22 1.423(5) . ?
S19 O20 1.421(5) . ?
O7 C2 1.434(8) . ?
O7 C23 1.363(9) . ?
O10B C1 1.40(2) . ?
O10B C5B 1.46(3) . ?
O9 C4 1.446(9) . ?
O9 C29 1.360(9) . ?
O18 N17 1.436(7) . ?
O24 C23 1.187(9) . ?
O8 C26 1.368(10) . ?
O8 C3 1.432(8) . ?
N17 C13 1.275(9) . ?
O30 C29 1.199(9) . ?
O27 C26 1.189(12) . ?
C1 H1B 1.0000 . ?
C1 H1A 1.0000 . ?
C1 C2 1.528(9) . ?
C1 O10A 1.430(10) . ?
C2 H2 1.0000 . ?
C2 C3 1.503(9) . ?
C4 H4B 1.0000 . ?
C4 H4A 1.0000 . ?
C4 C5B 1.58(3) . ?
C4 C3 1.514(10) . ?
C4 C5A 1.536(13) . ?
C13 C14 1.506(9) . ?
C14 H14A 0.9900 . ?
C14 H14B 0.9900 . ?
C14 C15 1.530(11) . ?
C29 C31 1.487(11) . ?
C5B C6B 1.57(3) . ?
C23 C25 1.500(11) . ?
C16 H16A 0.9500 . ?
C16 H16B 0.9500 . ?
C16 C15 1.341(10) . ?
C26 C28 1.493(14) . ?
C3 H3 1.0000 . ?
C15 H15 1.0000 . ?
C25 H25A 0.9800 . ?
C25 H25B 0.9800 . ?
C25 H25C 0.9800 . ?
C31 H31A 0.9800 . ?
C31 H31B 0.9800 . ?
C31 H31C 0.9800 . ?
C28 H28A 0.9800 . ?
C28 H28B 0.9800 . ?
C28 H28C 0.9800 . ?
C6A O11A 1.491(14) . ?
C6A C5A 1.537(16) . ?
O11A C32A 1.315(14) . ?
C34 H34A 0.9800 . ?
C34 H34B 0.9800 . ?
C34 H34C 0.9800 . ?
C34 H34D 0.9800 . ?
C34 H34E 0.9800 . ?
C34 H34F 0.9800 . ?
C34 C32A 1.514(17) . ?
C34 C32B 1.49(2) . ?
O33B C32B 1.22(3) . ?
O33A C32A 1.201(15) . ?
O11B C32B 1.43(3) . ?
O11B C6B 1.43(2) . ?
O10A C5A 1.439(13) . ?

loop_
_geom_torsion_atom_site_label_1
_geom_torsion_atom_site_label_2
_geom_torsion_atom_site_label_3
_geom_torsion_atom_site_label_4
_geom_torsion
_geom_torsion_site_symmetry_1
_geom_torsion_site_symmetry_2
_geom_torsion_site_symmetry_3
_geom_torsion_site_symmetry_4
_geom_torsion_publ_flag
Ag1 N17 C13 S12 -166.8(4) 2_655 . . . ?
Ag1 N17 C13 C14 13.6(12) 2_655 . . . ?
Ag1 C16 C15 C14 -101.9(8) . . . . ?
S12 C1 C2 O7 -75.3(6) . . . . ?
S12 C1 C2 C3 164.9(5) . . . . ?
S12 C1 O10A C5A -173.3(6) . . . . ?
S12 C13 C14 C15 -68.1(9) . . . . ?
S19 O18 N17 Ag1 -11.8(5) . . . 2_655 ?
S19 O18 N17 C13 178.8(5) . . . . ?
O7 C2 C3 O8 72.5(7) . . . . ?
O7 C2 C3 C4 -167.0(6) . . . . ?
O10B C1 C2 O7 -178.7(9) . . . . ?
O10B C1 C2 C3 61.5(10) . . . . ?
O10B C5B C6B O11B 64(3) . . . . ?
O9 C4 C5B O10B -174.9(14) . . . . ?
O9 C4 C5B C6B 70(2) . . . . ?
O9 C4 C3 O8 -73.5(7) . . . . ?
O9 C4 C3 C2 169.5(6) . . . . ?
O9 C4 C5A C6A 67.3(8) . . . . ?
O9 C4 C5A O10A -179.9(7) . . . . ?
O21 S19 O18 N17 173.7(4) . . . . ?
O21 S19 O22 Ag1 -171.8(2) . . . 2_655 ?
O18 S19 O21 Ag1 118.5(3) . . . 2_665 ?
O18 S19 O22 Ag1 -64.8(3) . . . 2_655 ?
O18 N17 C13 S12 -1.0(9) . . . . ?
O18 N17 C13 C14 179.4(6) . . . . ?
O22 S19 O21 Ag1 -130.1(3) . . . 2_665 ?
O22 S19 O18 N17 55.5(5) . . . . ?
N17 C13 C14 C15 111.4(7) . . . . ?
O20 S19 O21 Ag1 6.2(4) . . . 2_665 ?
O20 S19 O18 N17 -66.1(6) . . . . ?
O20 S19 O22 Ag1 51.2(4) . . . 2_655 ?
C1 S12 C13 N17 165.2(6) . . . . ?
C1 S12 C13 C14 -15.3(8) . . . . ?
C1 O10B C5B C4 64(2) . . . . ?
C1 O10B C5B C6B -175.5(16) . . . . ?
C1 C2 C3 O8 -169.1(5) . . . . ?
C1 C2 C3 C4 -48.6(8) . . . . ?
C1 O10A C5A C4 64.7(9) . . . . ?
C1 O10A C5A C6A 179.6(7) . . . . ?
C2 O7 C23 O24 0.7(10) . . . . ?
C2 O7 C23 C25 -178.2(6) . . . . ?
C2 C1 O10A C5A -54.2(9) . . . . ?
C4 O9 C29 O30 -2.3(10) . . . . ?
C4 O9 C29 C31 -179.8(6) . . . . ?
C4 C5B C6B O11B -176.4(18) . . . . ?
C13 S12 C1 O10B -94.3(9) . . . . ?
C13 S12 C1 C2 154.0(5) . . . . ?
C13 S12 C1 O10A -83.9(6) . . . . ?
C13 C14 C15 Ag1 -71.7(8) . . . . ?
C13 C14 C15 C16 7.0(12) . . . . ?
C29 O9 C4 C5B -133.2(12) . . . . ?
C29 O9 C4 C3 101.7(7) . . . . ?
C29 O9 C4 C5A -144.8(7) . . . . ?
C5B O10B C1 S12 -179.1(16) . . . . ?
C5B O10B C1 C2 -68.7(18) . . . . ?
C5B C4 C3 O8 160.2(14) . . . . ?
C5B C4 C3 C2 43.2(15) . . . . ?
C23 O7 C2 C1 125.1(6) . . . . ?
C23 O7 C2 C3 -113.2(7) . . . . ?
C26 O8 C3 C2 -143.5(6) . . . . ?
C26 O8 C3 C4 95.7(7) . . . . ?
C3 O8 C26 O27 -1.8(11) . . . . ?
C3 O8 C26 C28 175.1(6) . . . . ?
C3 C4 C5B O10B -51(2) . . . . ?
C3 C4 C5B C6B -166.3(17) . . . . ?
C3 C4 C5A C6A -177.6(7) . . . . ?
C3 C4 C5A O10A -64.8(9) . . . . ?
C6A O11A C32A C34 -174.3(8) . . . . ?
C6A O11A C32A O33A -0.5(17) . . . . ?
O11A C6A C5A C4 -171.8(7) . . . . ?
O11A C6A C5A O10A 75.3(10) . . . . ?
C32B O11B C6B C5B 83(2) . . . . ?
C6B O11B C32B C34 -178.3(15) . . . . ?
C6B O11B C32B O33B -9(3) . . . . ?
O10A C1 C2 O7 163.4(6) . . . . ?
O10A C1 C2 C3 43.7(8) . . . . ?
C5A C4 C3 O8 176.4(6) . . . . ?
C5A C4 C3 C2 59.4(8) . . . . ?
C5A C6A O11A C32A -104.2(10) . . . . ?

loop_
_exptl_oxdiff_crystal_face_indexfrac_h
_exptl_oxdiff_crystal_face_indexfrac_k
_exptl_oxdiff_crystal_face_indexfrac_l
_exptl_oxdiff_crystal_face_x
_exptl_oxdiff_crystal_face_y
_exptl_oxdiff_crystal_face_z
-23.4745 -2.6470 5.7086 -0.2916 -0.0235 -0.9563
3.3116 -0.4459 -32.5271 0.9337 0.0733 -0.3506
22.3058 -0.5130 3.6634 0.0277 -0.3585 0.9331
5.3802 8.2848 2.8886 -0.0659 0.8331 0.5492
-22.3114 0.4271 -3.6848 -0.0270 0.3492 -0.9367
-5.7585 0.1681 33.1529 -0.9649 -0.0761 0.2513
